data_1509879
loop_
_publ_author_name
'Geller, S.'

_publ_section_title
;
 Crystal Structure of the Solid Electrolyte, Rb Ag4 I5
;
_journal_name_full Science
_journal_page_first 310
_journal_page_last 312
_journal_paper_doi 10.1126/science.157.3786.310
_journal_volume 157
_journal_year 1967
_chemical_formula_sum 'Ag4 I5 Rb'
_chemical_name_systematic 'Rb Ag4 I5'
_space_group_IT_number 213
_symmetry_space_group_name_Hall 'P 4bd 2ab 3'
_symmetry_space_group_name_H-M 'P 41 3 2'
_cell_angle_alpha 90
_cell_angle_beta 90
_cell_angle_gamma 90
_cell_formula_units_Z 4
_cell_length_a 11.24
_cell_length_b 11.24
_cell_length_c 11.24
_cell_volume 1420.035
_citation_journal_id_ASTM SCIEAS
_cod_data_source_file silver3-x_155.cif
_cod_data_source_block Ag4I5Rb1
_cod_original_formula_sum 'Ag4 I5 Rb1'
_cod_database_code 1509879

loop_
_symmetry_equiv_pos_as_xyz
x,y,z
-y+1/4,x+3/4,z+1/4
-x+1/2,-y,z+1/2
y+1/4,-x+1/4,z+3/4
x+1/2,-y+1/2,-z
y+3/4,x+1/4,-z+1/4
-x,y+1/2,-z+1/2
-y+3/4,-x+3/4,-z+3/4
z,x,y
-x+1/4,z+3/4,y+1/4
-z+1/2,-x,y+1/2
x+1/4,-z+1/4,y+3/4
z+1/2,-x+1/2,-y
x+3/4,z+1/4,-y+1/4
-z,x+1/2,-y+1/2
-x+3/4,-z+3/4,-y+3/4
y,z,x
y+1/2,-z+1/2,-x
z+3/4,y+1/4,-x+1/4
-y,z+1/2,-x+1/2
-z+3/4,-y+3/4,-x+3/4
-y+1/2,-z,x+1/2
z+1/4,-y+1/4,x+3/4
-z+1/4,y+3/4,x+1/4

loop_
_atom_site_label
_atom_site_type_symbol
_atom_site_fract_x
_atom_site_fract_y
_atom_site_fract_z
_atom_site_occupancy
_atom_site_U_iso_or_equiv
I1 I-1 0.0306 0.0306 0.0306 1 0.0
Rb1 Rb+1 0.375 0.375 0.375 1 0.0
I2 I-1 0.375 -0.178 0.928 1 0.0
Ag3 Ag+1 0.1739 0.1739 0.1739 0.111 0.0
Ag4 Ag+1 0.125 0.375 0.625 0.084 0.0
Ag1 Ag+1 0.5299 0.2713 0.798 0.391 0.0
Ag2 Ag+1 0.9964 0.8506 0.2154 0.229 0.0
